data_7245066
loop_
_publ_author_name
'Sperlich, Eric'
'Kelling, Alexandra'
'Kwesiga, George'
'Schmidt, Bernd'

_publ_section_title
;
 Intermolecular interactions in the solid-state structures of isoflavones:
 the relationship between supramolecular structure, torsion angle, and
 macroscopic properties
;
_journal_name_full CrystEngComm
_journal_paper_doi 10.1039/D2CE00169A
_journal_year 2022
_chemical_formula_moiety 'C19 H16 O4'
_chemical_formula_sum 'C19 H16 O4'
_chemical_formula_weight 308.32
_chemical_melting_point 377
_chemical_name_systematic
;
 3-(3-allyl-4-methoxyphenyl)-7-hydroxy-4H-chromen-4-one
;
_space_group_crystal_system triclinic
_space_group_IT_number 2
_space_group_name_Hall '-P 1'
_space_group_name_H-M_alt 'P -1'
_atom_sites_solution_hydrogens mixed
_atom_sites_solution_primary direct
_atom_sites_solution_secondary difmap
_audit_creation_method SHELXL-2014/7
_audit_update_record
;
2021-11-12 deposited with the CCDC.	2022-06-13 downloaded from the CCDC.
;
_cell_angle_alpha 104.02(3)
_cell_angle_beta 94.03(3)
_cell_angle_gamma 101.24(3)
_cell_formula_units_Z 2
_cell_length_a 8.0184(16)
_cell_length_b 8.4831(17)
_cell_length_c 11.867(2)
_cell_measurement_reflns_used 31569
_cell_measurement_temperature 210(2)
_cell_measurement_theta_max 36.15
_cell_measurement_theta_min 2.54
_cell_volume 762.3(3)
_computing_cell_refinement
;
X-Area Recipe 1.33.0.0 (STOE, 2015)
;
_computing_data_collection
;
X-Area Pilatus3_SV 1.31.153.0 (STOE, 2018)
;
_computing_data_reduction
;
X-Area Integrate 1.74.2.0 (STOE, 2018)
X-Area LANA 1.75.3.0 (STOE, 2018)
;
_computing_molecular_graphics 'Diamond (Blankenburg, 2020)'
_computing_publication_material
;
STOE & Cie GmbH, X-Area, software package for collecting single-crystal or
multi-domain crystal data on STOE area-detector diffractometers, for image 
processing, for the correction and scaling of reflection intensities and 
for outlier rejection, version 1.86, Darmstadt 2018
;
_computing_structure_refinement 'SHELXL-2014/7 (Sheldrick, 2014)'
_computing_structure_solution 'SHELXS-2013/1 (Sheldrick, 2013)'
_diffrn_ambient_temperature 210
_diffrn_detector Pilatus200K
_diffrn_detector_area_resol_mean 5.81
_diffrn_detector_type 'DECTRIS PILATUS 200K'
_diffrn_measured_fraction_theta_full 0.994
_diffrn_measured_fraction_theta_max 0.997
_diffrn_measurement_details ' 3190 frames, detector distance = 60 mm'
_diffrn_measurement_device 'Eulerian 4-circle diffractometer'
_diffrn_measurement_device_type 'STOE STADIVARI'
_diffrn_measurement_method 'rotation method, \w scans'
_diffrn_radiation_collimation '0.6 mm diameter'
_diffrn_radiation_monochromator Graphite
_diffrn_radiation_polarisn_norm 0
_diffrn_radiation_type 'Mo K\a'
_diffrn_radiation_wavelength 0.71073
_diffrn_reflns_av_R_equivalents 0.0336
_diffrn_reflns_av_unetI/netI 0.0273
_diffrn_reflns_Laue_measured_fraction_full 0.994
_diffrn_reflns_Laue_measured_fraction_max 0.997
_diffrn_reflns_limit_h_max 11
_diffrn_reflns_limit_h_min -11
_diffrn_reflns_limit_k_max 12
_diffrn_reflns_limit_k_min -12
_diffrn_reflns_limit_l_max 15
_diffrn_reflns_limit_l_min -16
_diffrn_reflns_number 21354
_diffrn_reflns_point_group_measured_fraction_full 0.994
_diffrn_reflns_point_group_measured_fraction_max 0.997
_diffrn_reflns_theta_full 25.242
_diffrn_reflns_theta_max 30.504
_diffrn_reflns_theta_min 2.692
_diffrn_source Mo
_diffrn_source_current 1.000
_diffrn_source_power 0.050
_diffrn_source_voltage 50
_exptl_absorpt_coefficient_mu 0.094
_exptl_absorpt_correction_T_max 0.9749
_exptl_absorpt_correction_T_min 0.1598
_exptl_absorpt_correction_type sphere
_exptl_absorpt_process_details
;
STOE LANA, absorption correction by scaling of reflection intensities.
J. Koziskova, F. Hahn, J. Richter, J. Kozisek, "Comparison of different
absorption corrections on the model structure of tetrakis(\m~2~-acetato)-
diaqua-di-copper(II)", Acta Chimica Slovaca, vol. 9, no. 2, 2016, pp. 136 - 140.
Afterwards a spherical absorption correction was performed within STOE LANA.
;
_exptl_crystal_colour colorless
_exptl_crystal_density_diffrn 1.343
_exptl_crystal_density_method 'not measured'
_exptl_crystal_description 'long prism'
_exptl_crystal_F_000 324
_exptl_crystal_size_max 0.750
_exptl_crystal_size_mid 0.275
_exptl_crystal_size_min 0.125
_exptl_crystal_size_rad 0.183
_refine_diff_density_max 0.344
_refine_diff_density_min -0.245
_refine_diff_density_rms 0.058
_refine_ls_extinction_method none
_refine_ls_goodness_of_fit_ref 1.082
_refine_ls_hydrogen_treatment mixed
_refine_ls_matrix_type full
_refine_ls_number_parameters 212
_refine_ls_number_reflns 4636
_refine_ls_number_restraints 0
_refine_ls_restrained_S_all 1.082
_refine_ls_R_factor_all 0.0638
_refine_ls_R_factor_gt 0.0465
_refine_ls_shift/su_max 0.000
_refine_ls_shift/su_mean 0.000
_refine_ls_structure_factor_coef Fsqd
_refine_ls_weighting_details 'w=1/[\s^2^(Fo^2^)+(0.0882P)^2^+0.0213P] where P=(Fo^2^+2Fc^2^)/3'
_refine_ls_weighting_scheme calc
_refine_ls_wR_factor_gt 0.1322
_refine_ls_wR_factor_ref 0.1422
_reflns_Friedel_coverage 0.000
_reflns_number_gt 3467
_reflns_number_total 4636
_reflns_threshold_expression 'I > 2\s(I)'
_cod_data_source_file d2ce00169a2.cif
_cod_data_source_block GK13B
_cod_original_cell_volume 762.2(3)
_cod_database_code 7245066
_shelx_space_group_comment
;
The symmetry employed for this shelxl refinement is uniquely defined
by the following loop, which should always be used as a source of
symmetry information in preference to the above space-group names.
They are only intended as comments.
;

loop_
_space_group_symop_operation_xyz
'x, y, z'
'-x, -y, -z'

loop_
_atom_site_label
_atom_site_type_symbol
_atom_site_fract_x
_atom_site_fract_y
_atom_site_fract_z
_atom_site_U_iso_or_equiv
_atom_site_adp_type
_atom_site_occupancy
_atom_site_site_symmetry_order
_atom_site_calc_flag
_atom_site_refinement_flags_posn
_atom_site_refinement_flags_adp
_atom_site_refinement_flags_occupancy
_atom_site_disorder_assembly
_atom_site_disorder_group
O1 O 0.68892(10) 0.23242(10) 0.03984(7) 0.0324(2) Uani 1 1 d . . . . .
O2 O 0.48042(10) 0.70381(9) 0.21950(7) 0.0326(2) Uani 1 1 d . . . . .
O3 O -0.01687(10) 0.44355(11) 0.14174(9) 0.0451(3) Uani 1 1 d . . . . .
O4 O -0.30105(11) 1.07753(10) 0.38035(7) 0.0331(2) Uani 1 1 d . . . . .
C1 C 0.39073(14) 0.20949(13) 0.03867(10) 0.0308(2) Uani 1 1 d . . . . .
H1 H 0.372858 0.097195 -0.003421 0.037 Uiso 1 1 calc R U . . .
C2 C 0.55876(13) 0.30728(13) 0.07166(9) 0.0246(2) Uani 1 1 d . . . . .
C3 C 0.58671(13) 0.47230(12) 0.13353(9) 0.0244(2) Uani 1 1 d . . . . .
H3 H 0.698461 0.537624 0.156753 0.029 Uiso 1 1 calc R U . . .
C4 C 0.44533(13) 0.53887(12) 0.16042(9) 0.0229(2) Uani 1 1 d . . . . .
C5 C 0.27683(12) 0.44592(12) 0.13011(8) 0.0230(2) Uani 1 1 d . . . . .
C6 C 0.25376(14) 0.27822(13) 0.06800(10) 0.0299(2) Uani 1 1 d . . . . .
H6 H 0.142232 0.211973 0.046174 0.036 Uiso 1 1 calc R U . . .
C7 C 0.34786(14) 0.77552(13) 0.24719(10) 0.0307(2) Uani 1 1 d . . . . .
H7 H 0.374050 0.889276 0.286805 0.037 Uiso 1 1 calc R U . . .
C8 C 0.18135(13) 0.69867(13) 0.22316(9) 0.0246(2) Uani 1 1 d . . . . .
C9 C 0.13420(13) 0.52217(13) 0.16271(9) 0.0260(2) Uani 1 1 d . . . . .
C10 C 0.05056(13) 0.79594(13) 0.25927(9) 0.0245(2) Uani 1 1 d . . . . .
C11 C 0.02799(14) 0.92444(14) 0.20998(9) 0.0286(2) Uani 1 1 d . . . . .
H11 H 0.092994 0.946629 0.150480 0.034 Uiso 1 1 calc R U . . .
C12 C -0.08926(15) 1.02029(14) 0.24753(9) 0.0295(2) Uani 1 1 d . . . . .
H12 H -0.104502 1.106055 0.213044 0.035 Uiso 1 1 calc R U . . .
C13 C -0.18423(13) 0.98874(13) 0.33658(9) 0.0251(2) Uani 1 1 d . . . . .
C14 C -0.16442(13) 0.85945(12) 0.38748(8) 0.0236(2) Uani 1 1 d . . . . .
C15 C -0.04777(13) 0.76512(13) 0.34754(9) 0.0249(2) Uani 1 1 d . . . . .
H15 H -0.034137 0.677678 0.380665 0.030 Uiso 1 1 calc R U . . .
C16 C -0.3335(2) 1.20268(19) 0.32635(16) 0.0547(4) Uani 1 1 d . . . . .
H16A H -0.420359 1.254279 0.363661 0.082 Uiso 1 1 calc R U . . .
H16B H -0.373511 1.152797 0.243940 0.082 Uiso 1 1 calc R U . . .
H16C H -0.228804 1.286377 0.334605 0.082 Uiso 1 1 calc R U . . .
C17 C -0.26720(14) 0.82699(14) 0.48498(10) 0.0299(2) Uani 1 1 d . . . . .
H17A H -0.206371 0.899315 0.559755 0.036 Uiso 1 1 calc R U . . .
H17B H -0.377997 0.856914 0.473340 0.036 Uiso 1 1 calc R U . . .
C18 C -0.29789(15) 0.65038(15) 0.49181(10) 0.0334(3) Uani 1 1 d . . . . .
H18 H -0.361188 0.568847 0.426589 0.040 Uiso 1 1 calc R U . . .
C19 C -0.2446(2) 0.5990(2) 0.58041(13) 0.0528(4) Uani 1 1 d . . . . .
H19A H -0.180824 0.676222 0.647492 0.063 Uiso 1 1 calc R U . . .
H19B H -0.270017 0.484888 0.577025 0.063 Uiso 1 1 calc R U . . .
H100 H 0.790(3) 0.311(3) 0.0731(18) 0.079 Uiso 1 1 d . U . . .

loop_
_atom_site_aniso_label
_atom_site_aniso_U_11
_atom_site_aniso_U_22
_atom_site_aniso_U_33
_atom_site_aniso_U_23
_atom_site_aniso_U_13
_atom_site_aniso_U_12
O1 0.0226(4) 0.0295(4) 0.0432(5) 0.0022(3) 0.0068(3) 0.0095(3)
O2 0.0174(4) 0.0254(4) 0.0474(5) -0.0040(3) 0.0036(3) 0.0036(3)
O3 0.0166(4) 0.0390(5) 0.0687(6) -0.0029(4) 0.0047(4) 0.0016(3)
O4 0.0328(4) 0.0326(4) 0.0402(4) 0.0111(3) 0.0114(3) 0.0180(3)
C1 0.0247(5) 0.0236(5) 0.0387(6) 0.0001(4) 0.0019(4) 0.0039(4)
C2 0.0211(5) 0.0275(5) 0.0265(5) 0.0066(4) 0.0044(4) 0.0084(4)
C3 0.0165(4) 0.0268(5) 0.0280(5) 0.0044(4) 0.0021(4) 0.0041(4)
C4 0.0188(5) 0.0231(4) 0.0242(5) 0.0022(4) 0.0020(4) 0.0035(4)
C5 0.0174(4) 0.0251(5) 0.0247(5) 0.0042(4) 0.0025(4) 0.0033(4)
C6 0.0189(5) 0.0267(5) 0.0387(6) 0.0027(4) 0.0015(4) 0.0005(4)
C7 0.0219(5) 0.0262(5) 0.0390(6) -0.0019(4) 0.0046(4) 0.0063(4)
C8 0.0210(5) 0.0272(5) 0.0255(5) 0.0044(4) 0.0048(4) 0.0074(4)
C9 0.0176(5) 0.0285(5) 0.0299(5) 0.0048(4) 0.0030(4) 0.0042(4)
C10 0.0195(5) 0.0267(5) 0.0262(5) 0.0036(4) 0.0030(4) 0.0065(4)
C11 0.0273(5) 0.0330(5) 0.0276(5) 0.0096(4) 0.0075(4) 0.0082(4)
C12 0.0308(6) 0.0309(5) 0.0310(5) 0.0123(4) 0.0053(4) 0.0107(4)
C13 0.0219(5) 0.0249(5) 0.0277(5) 0.0035(4) 0.0024(4) 0.0082(4)
C14 0.0201(5) 0.0252(5) 0.0244(5) 0.0045(4) 0.0034(4) 0.0048(4)
C15 0.0221(5) 0.0259(5) 0.0281(5) 0.0072(4) 0.0043(4) 0.0075(4)
C16 0.0599(9) 0.0472(8) 0.0799(10) 0.0340(7) 0.0322(8) 0.0357(7)
C17 0.0277(5) 0.0339(5) 0.0301(5) 0.0085(4) 0.0102(4) 0.0093(4)
C18 0.0309(6) 0.0351(6) 0.0355(6) 0.0113(5) 0.0110(5) 0.0050(5)
C19 0.0553(9) 0.0536(8) 0.0538(8) 0.0291(7) 0.0059(7) 0.0034(7)

loop_
_atom_type_symbol
_atom_type_description
_atom_type_scat_dispersion_real
_atom_type_scat_dispersion_imag
_atom_type_scat_source
C C 0.0033 0.0016 'International Tables Vol C Tables 4.2.6.8 and 6.1.1.4'
H H 0.0000 0.0000 'International Tables Vol C Tables 4.2.6.8 and 6.1.1.4'
O O 0.0106 0.0060 'International Tables Vol C Tables 4.2.6.8 and 6.1.1.4'

loop_
_geom_angle_atom_site_label_1
_geom_angle_atom_site_label_2
_geom_angle_atom_site_label_3
_geom_angle
_geom_angle_site_symmetry_1
_geom_angle_site_symmetry_3
_geom_angle_publ_flag
C2 O1 H100 106.2(12) . . ?
C7 O2 C4 118.19(8) . . ?
C13 O4 C16 117.38(9) . . ?
C6 C1 C2 119.94(10) . . ?
C6 C1 H1 120.0 . . ?
C2 C1 H1 120.0 . . ?
O1 C2 C3 122.21(9) . . ?
O1 C2 C1 117.20(9) . . ?
C3 C2 C1 120.59(10) . . ?
C2 C3 C4 118.08(9) . . ?
C2 C3 H3 121.0 . . ?
C4 C3 H3 121.0 . . ?
O2 C4 C3 115.59(9) . . ?
O2 C4 C5 121.32(9) . . ?
C3 C4 C5 123.10(9) . . ?
C4 C5 C6 117.10(10) . . ?
C4 C5 C9 120.46(9) . . ?
C6 C5 C9 122.45(9) . . ?
C1 C6 C5 121.18(10) . . ?
C1 C6 H6 119.4 . . ?
C5 C6 H6 119.4 . . ?
C8 C7 O2 125.70(10) . . ?
C8 C7 H7 117.2 . . ?
O2 C7 H7 117.2 . . ?
C7 C8 C9 119.25(10) . . ?
C7 C8 C10 119.02(10) . . ?
C9 C8 C10 121.74(9) . . ?
O3 C9 C5 122.87(10) . . ?
O3 C9 C8 122.08(10) . . ?
C5 C9 C8 115.05(9) . . ?
C11 C10 C15 118.55(10) . . ?
C11 C10 C8 120.86(9) . . ?
C15 C10 C8 120.53(9) . . ?
C12 C11 C10 120.83(9) . . ?
C12 C11 H11 119.6 . . ?
C10 C11 H11 119.6 . . ?
C11 C12 C13 119.63(10) . . ?
C11 C12 H12 120.2 . . ?
C13 C12 H12 120.2 . . ?
O4 C13 C12 123.90(9) . . ?
O4 C13 C14 115.41(9) . . ?
C12 C13 C14 120.69(9) . . ?
C15 C14 C13 118.37(9) . . ?
C15 C14 C17 121.32(9) . . ?
C13 C14 C17 120.30(9) . . ?
C14 C15 C10 121.92(9) . . ?
C14 C15 H15 119.0 . . ?
C10 C15 H15 119.0 . . ?
O4 C16 H16A 109.5 . . ?
O4 C16 H16B 109.5 . . ?
H16A C16 H16B 109.5 . . ?
O4 C16 H16C 109.5 . . ?
H16A C16 H16C 109.5 . . ?
H16B C16 H16C 109.5 . . ?
C18 C17 C14 113.60(9) . . ?
C18 C17 H17A 108.8 . . ?
C14 C17 H17A 108.8 . . ?
C18 C17 H17B 108.8 . . ?
C14 C17 H17B 108.8 . . ?
H17A C17 H17B 107.7 . . ?
C19 C18 C17 125.83(13) . . ?
C19 C18 H18 117.1 . . ?
C17 C18 H18 117.1 . . ?
C18 C19 H19A 120.0 . . ?
C18 C19 H19B 120.0 . . ?
H19A C19 H19B 120.0 . . ?

loop_
_geom_bond_atom_site_label_1
_geom_bond_atom_site_label_2
_geom_bond_distance
_geom_bond_site_symmetry_2
_geom_bond_publ_flag
O1 C2 1.3538(12) . ?
O1 H100 0.94(2) . ?
O2 C7 1.3462(13) . ?
O2 C4 1.3681(13) . ?
O3 C9 1.2394(13) . ?
O4 C13 1.3670(13) . ?
O4 C16 1.4211(15) . ?
C1 C6 1.3683(15) . ?
C1 C2 1.4104(15) . ?
C1 H1 0.9400 . ?
C2 C3 1.3804(15) . ?
C3 C4 1.3853(14) . ?
C3 H3 0.9400 . ?
C4 C5 1.3984(14) . ?
C5 C6 1.4041(15) . ?
C5 C9 1.4510(14) . ?
C6 H6 0.9400 . ?
C7 C8 1.3438(15) . ?
C7 H7 0.9400 . ?
C8 C9 1.4560(15) . ?
C8 C10 1.4811(14) . ?
C10 C11 1.3907(15) . ?
C10 C15 1.3984(14) . ?
C11 C12 1.3874(15) . ?
C11 H11 0.9400 . ?
C12 C13 1.3925(15) . ?
C12 H12 0.9400 . ?
C13 C14 1.4030(14) . ?
C14 C15 1.3821(14) . ?
C14 C17 1.5145(14) . ?
C15 H15 0.9400 . ?
C16 H16A 0.9700 . ?
C16 H16B 0.9700 . ?
C16 H16C 0.9700 . ?
C17 C18 1.4932(16) . ?
C17 H17A 0.9800 . ?
C17 H17B 0.9800 . ?
C18 C19 1.3075(18) . ?
C18 H18 0.9400 . ?
C19 H19A 0.9400 . ?
C19 H19B 0.9400 . ?

loop_
_geom_hbond_atom_site_label_D
_geom_hbond_atom_site_label_H
_geom_hbond_atom_site_label_A
_geom_hbond_distance_DH
_geom_hbond_distance_HA
_geom_hbond_distance_DA
_geom_hbond_angle_DHA
_geom_hbond_site_symmetry_A
_geom_hbond_publ_flag
C3 H3 O3 0.94 2.56 3.2316(14) 128.2 1_655 yes
O1 H100 O3 0.94(2) 1.74(2) 2.6716(16) 174.5(19) 1_655 yes

loop_
_geom_torsion_atom_site_label_1
_geom_torsion_atom_site_label_2
_geom_torsion_atom_site_label_3
_geom_torsion_atom_site_label_4
_geom_torsion
_geom_torsion_site_symmetry_1
_geom_torsion_site_symmetry_2
_geom_torsion_site_symmetry_3
_geom_torsion_site_symmetry_4
_geom_torsion_publ_flag
C6 C1 C2 O1 -179.82(9) . . . . ?
C6 C1 C2 C3 0.03(17) . . . . ?
O1 C2 C3 C4 178.89(9) . . . . ?
C1 C2 C3 C4 -0.95(15) . . . . ?
C7 O2 C4 C3 179.51(9) . . . . ?
C7 O2 C4 C5 -0.52(15) . . . . ?
C2 C3 C4 O2 -178.58(9) . . . . ?
C2 C3 C4 C5 1.45(15) . . . . ?
O2 C4 C5 C6 179.06(9) . . . . ?
C3 C4 C5 C6 -0.98(15) . . . . ?
O2 C4 C5 C9 -1.11(15) . . . . ?
C3 C4 C5 C9 178.85(9) . . . . ?
C2 C1 C6 C5 0.46(17) . . . . ?
C4 C5 C6 C1 -0.01(16) . . . . ?
C9 C5 C6 C1 -179.83(10) . . . . ?
C4 O2 C7 C8 0.87(17) . . . . ?
O2 C7 C8 C9 0.46(17) . . . . ?
O2 C7 C8 C10 -179.72(10) . . . . ?
C4 C5 C9 O3 -177.22(10) . . . . ?
C6 C5 C9 O3 2.60(17) . . . . ?
C4 C5 C9 C8 2.29(14) . . . . ?
C6 C5 C9 C8 -177.89(9) . . . . ?
C7 C8 C9 O3 177.54(11) . . . . ?
C10 C8 C9 O3 -2.28(16) . . . . ?
C7 C8 C9 C5 -1.98(14) . . . . ?
C10 C8 C9 C5 178.21(9) . . . . ?
C7 C8 C10 C11 65.49(14) . . . . ?
C9 C8 C10 C11 -114.69(12) . . . . ?
C7 C8 C10 C15 -111.68(12) . . . . ?
C9 C8 C10 C15 68.13(14) . . . . ?
C15 C10 C11 C12 0.10(16) . . . . ?
C8 C10 C11 C12 -177.13(10) . . . . ?
C10 C11 C12 C13 0.72(17) . . . . ?
C16 O4 C13 C12 3.82(17) . . . . ?
C16 O4 C13 C14 -176.04(11) . . . . ?
C11 C12 C13 O4 179.19(10) . . . . ?
C11 C12 C13 C14 -0.96(16) . . . . ?
O4 C13 C14 C15 -179.76(9) . . . . ?
C12 C13 C14 C15 0.38(15) . . . . ?
O4 C13 C14 C17 -0.65(14) . . . . ?
C12 C13 C14 C17 179.49(10) . . . . ?
C13 C14 C15 C10 0.46(15) . . . . ?
C17 C14 C15 C10 -178.64(10) . . . . ?
C11 C10 C15 C14 -0.70(16) . . . . ?
C8 C10 C15 C14 176.54(9) . . . . ?
C15 C14 C17 C18 -28.13(15) . . . . ?
C13 C14 C17 C18 152.79(10) . . . . ?
C14 C17 C18 C19 118.04(14) . . . . ?
